data_7031391
loop_
_publ_author_name
'Bhattacharya, Sagarika'
'Sasmal, Sujit'
'Carrella, Luca'
'Rentschler, Eva'
'Mohanta, Sasankasekhar'

_publ_section_title
;
 Syntheses, crystal structures and magnetic properties of a series of
 \m-phenoxo-\m1,1-carboxylato-\m1,3-carboxylato trinickel(ii) compounds.
;
_journal_issue 31
_journal_name_full 'Dalton transactions (Cambridge, England : 2003)'
_journal_page_first 12065
_journal_page_last 12076
_journal_paper_doi 10.1039/c4dt00862f
_journal_volume 43
_journal_year 2014
_chemical_formula_sum 'C38 H54 N4 Ni3 O12'
_chemical_formula_weight 934.98
_chemical_name_systematic
; 
 ? 
;
_space_group_IT_number 14
_symmetry_cell_setting monoclinic
_symmetry_space_group_name_Hall '-P 2ybc'
_symmetry_space_group_name_H-M 'P 1 21/c 1'
_atom_sites_solution_hydrogens geom
_atom_sites_solution_primary direct
_atom_sites_solution_secondary difmap
_audit_creation_method SHELXL-97
_cell_angle_alpha 90.00
_cell_angle_beta 106.1170(10)
_cell_angle_gamma 90.00
_cell_formula_units_Z 2
_cell_length_a 9.5838(3)
_cell_length_b 18.8156(7)
_cell_length_c 11.9457(4)
_cell_measurement_reflns_used 7867
_cell_measurement_temperature 296(2)
_cell_measurement_theta_max 28.99
_cell_measurement_theta_min 2.16
_cell_volume 2069.44(12)
_computing_cell_refinement 'Bruker SAINT'
_computing_data_collection 'Bruker APEX2'
_computing_data_reduction 'Bruker SAINT'
_computing_molecular_graphics 'Bruker SHELXTL'
_computing_publication_material 'Bruker SHELXTL'
_computing_structure_refinement 'SHELXL-97 (Sheldrick, 2008)'
_computing_structure_solution 'SHELXS-97 (Sheldrick, 2008)'
_diffrn_ambient_temperature 296(2)
_diffrn_measured_fraction_theta_full 0.987
_diffrn_measured_fraction_theta_max 0.987
_diffrn_measurement_device_type 'Bruker APEX-II CCD'
_diffrn_measurement_method '\f and \w scans'
_diffrn_radiation_monochromator graphite
_diffrn_radiation_source 'fine-focus sealed tube'
_diffrn_radiation_type MoK\a
_diffrn_radiation_wavelength 0.71073
_diffrn_reflns_av_R_equivalents 0.0343
_diffrn_reflns_av_sigmaI/netI 0.0310
_diffrn_reflns_limit_h_max 12
_diffrn_reflns_limit_h_min -13
_diffrn_reflns_limit_k_max 27
_diffrn_reflns_limit_k_min -27
_diffrn_reflns_limit_l_max 15
_diffrn_reflns_limit_l_min -17
_diffrn_reflns_number 29489
_diffrn_reflns_theta_full 30.90
_diffrn_reflns_theta_max 30.90
_diffrn_reflns_theta_min 2.08
_exptl_absorpt_coefficient_mu 1.416
_exptl_absorpt_correction_T_max 0.7847
_exptl_absorpt_correction_T_min 0.7275
_exptl_absorpt_correction_type multi-scan
_exptl_absorpt_process_details 'SADABS (Sheldrick 2008)'
_exptl_crystal_colour green
_exptl_crystal_density_diffrn 1.500
_exptl_crystal_density_method 'not measured'
_exptl_crystal_description hexagonal
_exptl_crystal_F_000 980
_exptl_crystal_size_max 0.24
_exptl_crystal_size_mid 0.20
_exptl_crystal_size_min 0.18
_refine_diff_density_max 0.500
_refine_diff_density_min -0.282
_refine_diff_density_rms 0.061
_refine_ls_extinction_method none
_refine_ls_goodness_of_fit_ref 0.835
_refine_ls_hydrogen_treatment constr
_refine_ls_matrix_type full
_refine_ls_number_parameters 261
_refine_ls_number_reflns 6458
_refine_ls_number_restraints 0
_refine_ls_restrained_S_all 0.835
_refine_ls_R_factor_all 0.0501
_refine_ls_R_factor_gt 0.0333
_refine_ls_shift/su_max 0.001
_refine_ls_shift/su_mean 0.000
_refine_ls_structure_factor_coef Fsqd
_refine_ls_weighting_details 'calc w=1/[\s^2^(Fo^2^)+(0.1000P)^2^+0.0000P] where P=(Fo^2^+2Fc^2^)/3'
_refine_ls_weighting_scheme calc
_refine_ls_wR_factor_gt 0.1029
_refine_ls_wR_factor_ref 0.1185
_reflns_number_gt 4934
_reflns_number_total 6458
_reflns_threshold_expression >2sigma(I)
_cod_data_source_file c4dt00862f2.cif
_cod_data_source_block 6
_cod_depositor_comments
;
The following automatic conversions were performed:

'_symmetry_cell_setting' value 'Monoclinic' changed to 'monoclinic'
according to
/usr/data/users/saulius/crontab/automatic-downloads/rss-feeds/RSC/lib/dictionaries/cif_core.dic
dictionary named 'cif_core.dic' version 2.4.2 from
2011-04-26.

'_exptl_absorpt_correction_type' value 'Multi-scan'
changed to 'multi-scan' according to
/usr/data/users/saulius/crontab/automatic-downloads/rss-feeds/RSC/lib/dictionaries/cif_core.dic
dictionary named 'cif_core.dic' version 2.4.2 from 2011-04-26.

Automatic conversion script
Id: cif_fix_values 2281 2013-09-26 08:29:07Z andrius 

 Adding full bibliography for 7031386--7031393.cif.
;
_cod_original_sg_symbol_H-M 'P2(1)/c  '
_cod_database_code 7031391

loop_
_symmetry_equiv_pos_as_xyz
'x, y, z'
'-x, y+1/2, -z+1/2'
'-x, -y, -z'
'x, -y-1/2, z-1/2'

loop_
_atom_site_label
_atom_site_type_symbol
_atom_site_fract_x
_atom_site_fract_y
_atom_site_fract_z
_atom_site_U_iso_or_equiv
_atom_site_adp_type
_atom_site_occupancy
_atom_site_symmetry_multiplicity
_atom_site_calc_flag
_atom_site_refinement_flags
C1 C 0.29827(19) 0.87287(9) -0.11239(14) 0.0315(3) Uani 1 1 d .
C2 C 0.2311(2) 0.91222(10) -0.21335(17) 0.0444(5) Uani 1 1 d .
H2 H 0.2653 0.9575 -0.2223 0.053 Uiso 1 1 calc R
C3 C 0.1157(3) 0.88508(12) -0.2993(2) 0.0574(6) Uani 1 1 d .
H3 H 0.0714 0.9131 -0.3635 0.069 Uiso 1 1 calc R
C4 C 0.0648(3) 0.81707(14) -0.2916(2) 0.0639(7) Uani 1 1 d .
H4 H -0.0110 0.7986 -0.3509 0.077 Uiso 1 1 calc R
C5 C 0.1283(2) 0.77756(12) -0.1951(2) 0.0527(5) Uani 1 1 d .
H5 H 0.0939 0.7318 -0.1896 0.063 Uiso 1 1 calc R
C6 C 0.2438(2) 0.80314(10) -0.10347(16) 0.0362(4) Uani 1 1 d .
C7 C 0.2983(2) 0.75594(9) -0.00626(17) 0.0387(4) Uani 1 1 d .
H7 H 0.2536 0.7118 -0.0109 0.046 Uiso 1 1 calc R
C8 C 0.4427(3) 0.71451(10) 0.1769(2) 0.0489(5) Uani 1 1 d .
H8A H 0.4245 0.6674 0.1431 0.059 Uiso 1 1 calc R
H8B H 0.3859 0.7204 0.2320 0.059 Uiso 1 1 calc R
C9 C 0.6023(3) 0.72320(10) 0.23826(19) 0.0498(5) Uani 1 1 d .
H9A H 0.6292 0.6910 0.3042 0.060 Uiso 1 1 calc R
H9B H 0.6589 0.7108 0.1852 0.060 Uiso 1 1 calc R
C10 C 0.7974(3) 0.80329(13) 0.3218(2) 0.0534(5) Uani 1 1 d .
H10A H 0.8378 0.7987 0.2562 0.064 Uiso 1 1 calc R
H10B H 0.8351 0.7647 0.3755 0.064 Uiso 1 1 calc R
C11 C 0.8442(3) 0.87236(15) 0.3815(2) 0.0664(7) Uani 1 1 d .
H11A H 0.9495 0.8741 0.4071 0.080 Uiso 1 1 calc R
H11B H 0.8108 0.9109 0.3266 0.080 Uiso 1 1 calc R
C12 C 0.6355(3) 0.88064(15) 0.4387(2) 0.0616(7) Uani 1 1 d .
H12A H 0.6021 0.9192 0.3838 0.074 Uiso 1 1 calc R
H12B H 0.5963 0.8883 0.5043 0.074 Uiso 1 1 calc R
C13 C 0.5791(3) 0.81173(12) 0.38118(17) 0.0494(5) Uani 1 1 d .
H13A H 0.6074 0.7734 0.4372 0.059 Uiso 1 1 calc R
H13B H 0.4738 0.8133 0.3553 0.059 Uiso 1 1 calc R
C14 C 0.3668(2) 0.97370(10) 0.19577(16) 0.0369(4) Uani 1 1 d .
C15 C 0.2767(4) 1.00443(13) 0.2702(2) 0.0635(7) Uani 1 1 d .
H15A H 0.3274 1.0457 0.3105 0.076 Uiso 1 1 calc R
H15B H 0.1856 1.0210 0.2186 0.076 Uiso 1 1 calc R
C16 C 0.2427(4) 0.95641(16) 0.3590(3) 0.0817(10) Uani 1 1 d .
H16A H 0.2026 0.9127 0.3224 0.123 Uiso 1 1 calc R
H16B H 0.1736 0.9791 0.3920 0.123 Uiso 1 1 calc R
H16C H 0.3301 0.9466 0.4195 0.123 Uiso 1 1 calc R
C17 C 0.2548(2) 1.10368(9) -0.07211(16) 0.0350(4) Uani 1 1 d .
C18 C 0.1151(2) 1.07299(12) -0.0601(2) 0.0536(5) Uani 1 1 d .
H18A H 0.0628 1.0527 -0.1346 0.064 Uiso 1 1 calc R
H18B H 0.1386 1.0343 -0.0043 0.064 Uiso 1 1 calc R
C19 C 0.0171(4) 1.12183(17) -0.0235(4) 0.0924(11) Uani 1 1 d .
H19A H 0.0630 1.1386 0.0539 0.139 Uiso 1 1 calc R
H19B H -0.0712 1.0974 -0.0242 0.139 Uiso 1 1 calc R
H19C H -0.0048 1.1615 -0.0761 0.139 Uiso 1 1 calc R
N1 N 0.40178(18) 0.76814(8) 0.08585(14) 0.0357(3) Uani 1 1 d .
N2 N 0.63625(18) 0.79739(8) 0.27965(13) 0.0383(3) Uani 1 1 d .
Ni1 Ni 0.51903(2) 0.856343(10) 0.120814(18) 0.02896(8) Uani 1 1 d .
Ni2 Ni 0.5000 1.0000 0.0000 0.02915(9) Uani 1 2 d S
O1 O 0.40649(14) 0.90035(6) -0.03140(10) 0.0343(3) Uani 1 1 d .
O4 O 0.39347(16) 0.90814(7) 0.20455(11) 0.0381(3) Uani 1 1 d .
O5 O 0.40616(16) 1.01661(7) 0.13023(12) 0.0400(3) Uani 1 1 d .
O3 O 0.70917(16) 0.83339(7) 0.05105(13) 0.0419(3) Uani 1 1 d .
O2 O 0.33658(14) 1.06242(6) -0.11345(11) 0.0330(3) Uani 1 1 d .
O6 O 0.7894(2) 0.88210(11) 0.47827(15) 0.0735(6) Uani 1 1 d .

loop_
_atom_site_aniso_label
_atom_site_aniso_U_11
_atom_site_aniso_U_22
_atom_site_aniso_U_33
_atom_site_aniso_U_23
_atom_site_aniso_U_13
_atom_site_aniso_U_12
C1 0.0308(8) 0.0331(7) 0.0295(8) -0.0062(6) 0.0065(6) 0.0007(6)
C2 0.0497(12) 0.0369(9) 0.0376(9) -0.0052(7) -0.0026(8) 0.0039(8)
C3 0.0591(14) 0.0549(12) 0.0413(11) -0.0055(9) -0.0140(10) 0.0084(11)
C4 0.0471(13) 0.0696(15) 0.0575(14) -0.0134(12) -0.0148(11) -0.0089(11)
C5 0.0395(11) 0.0530(12) 0.0584(13) -0.0109(10) 0.0019(9) -0.0147(9)
C6 0.0281(9) 0.0400(9) 0.0401(9) -0.0071(7) 0.0088(7) -0.0059(7)
C7 0.0377(10) 0.0344(8) 0.0458(10) -0.0039(7) 0.0147(8) -0.0103(7)
C8 0.0645(14) 0.0355(9) 0.0472(11) 0.0085(8) 0.0165(10) -0.0074(9)
C9 0.0670(15) 0.0341(9) 0.0459(11) 0.0086(8) 0.0118(10) 0.0103(9)
C10 0.0431(12) 0.0637(13) 0.0470(12) 0.0135(10) 0.0017(9) 0.0141(10)
C11 0.0517(15) 0.0767(16) 0.0558(14) 0.0070(12) -0.0101(11) -0.0016(13)
C12 0.0742(18) 0.0677(15) 0.0366(11) -0.0057(10) 0.0049(11) 0.0141(13)
C13 0.0642(14) 0.0521(11) 0.0327(9) 0.0113(8) 0.0148(9) 0.0099(10)
C14 0.0398(10) 0.0371(8) 0.0347(9) -0.0019(7) 0.0117(7) 0.0023(7)
C15 0.091(2) 0.0488(12) 0.0685(16) 0.0038(10) 0.0521(15) 0.0134(12)
C16 0.114(3) 0.0728(17) 0.085(2) 0.0067(15) 0.072(2) 0.0113(17)
C17 0.0322(9) 0.0345(8) 0.0365(9) 0.0014(7) 0.0066(7) 0.0003(7)
C18 0.0372(11) 0.0476(11) 0.0780(17) 0.0027(11) 0.0194(11) -0.0019(9)
C19 0.065(2) 0.0749(19) 0.157(4) -0.018(2) 0.062(2) -0.0008(16)
N1 0.0412(9) 0.0308(6) 0.0376(8) 0.0013(6) 0.0153(7) -0.0035(6)
N2 0.0411(9) 0.0388(7) 0.0330(7) 0.0055(6) 0.0072(6) 0.0071(7)
Ni1 0.03263(14) 0.02651(12) 0.02677(12) 0.00093(7) 0.00664(9) -0.00063(8)
Ni2 0.03254(18) 0.02608(14) 0.02725(15) 0.00153(10) 0.00565(12) -0.00002(11)
O1 0.0386(7) 0.0318(6) 0.0272(6) 0.0009(4) 0.0001(5) -0.0067(5)
O4 0.0453(8) 0.0359(6) 0.0358(7) 0.0045(5) 0.0156(6) 0.0070(5)
O5 0.0501(8) 0.0333(6) 0.0406(7) 0.0024(5) 0.0194(6) 0.0033(6)
O3 0.0469(8) 0.0321(6) 0.0488(8) -0.0039(5) 0.0169(6) -0.0022(6)
O2 0.0335(6) 0.0302(5) 0.0329(6) -0.0009(4) 0.0050(5) 0.0011(5)
O6 0.0790(13) 0.0823(12) 0.0407(9) -0.0066(8) -0.0143(9) 0.0086(11)

loop_
_atom_type_symbol
_atom_type_description
_atom_type_scat_dispersion_real
_atom_type_scat_dispersion_imag
_atom_type_scat_source
C C 0.0033 0.0016 'International Tables Vol C Tables 4.2.6.8 and 6.1.1.4'
H H 0.0000 0.0000 'International Tables Vol C Tables 4.2.6.8 and 6.1.1.4'
N N 0.0061 0.0033 'International Tables Vol C Tables 4.2.6.8 and 6.1.1.4'
O O 0.0106 0.0060 'International Tables Vol C Tables 4.2.6.8 and 6.1.1.4'
Ni Ni 0.3393 1.1124 'International Tables Vol C Tables 4.2.6.8 and 6.1.1.4'

loop_
_geom_angle_atom_site_label_1
_geom_angle_atom_site_label_2
_geom_angle_atom_site_label_3
_geom_angle
_geom_angle_site_symmetry_1
_geom_angle_site_symmetry_3
O1 C1 C2 120.24(16) . .
O1 C1 C6 122.54(16) . .
C2 C1 C6 117.22(16) . .
C3 C2 C1 121.5(2) . .
C3 C2 H2 119.2 . .
C1 C2 H2 119.2 . .
C2 C3 C4 121.1(2) . .
C2 C3 H3 119.4 . .
C4 C3 H3 119.4 . .
C5 C4 C3 118.6(2) . .
C5 C4 H4 120.7 . .
C3 C4 H4 120.7 . .
C4 C5 C6 122.7(2) . .
C4 C5 H5 118.6 . .
C6 C5 H5 118.6 . .
C5 C6 C1 118.77(18) . .
C5 C6 C7 116.56(17) . .
C1 C6 C7 124.67(16) . .
N1 C7 C6 127.12(16) . .
N1 C7 H7 116.4 . .
C6 C7 H7 116.4 . .
N1 C8 C9 108.32(16) . .
N1 C8 H8A 110.0 . .
C9 C8 H8A 110.0 . .
N1 C8 H8B 110.0 . .
C9 C8 H8B 110.0 . .
H8A C8 H8B 108.4 . .
N2 C9 C8 111.22(17) . .
N2 C9 H9A 109.4 . .
C8 C9 H9A 109.4 . .
N2 C9 H9B 109.4 . .
C8 C9 H9B 109.4 . .
H9A C9 H9B 108.0 . .
N2 C10 C11 111.9(2) . .
N2 C10 H10A 109.2 . .
C11 C10 H10A 109.2 . .
N2 C10 H10B 109.2 . .
C11 C10 H10B 109.2 . .
H10A C10 H10B 107.9 . .
O6 C11 C10 112.0(2) . .
O6 C11 H11A 109.2 . .
C10 C11 H11A 109.2 . .
O6 C11 H11B 109.2 . .
C10 C11 H11B 109.2 . .
H11A C11 H11B 107.9 . .
O6 C12 C13 112.3(2) . .
O6 C12 H12A 109.1 . .
C13 C12 H12A 109.1 . .
O6 C12 H12B 109.1 . .
C13 C12 H12B 109.1 . .
H12A C12 H12B 107.9 . .
N2 C13 C12 111.31(19) . .
N2 C13 H13A 109.4 . .
C12 C13 H13A 109.4 . .
N2 C13 H13B 109.4 . .
C12 C13 H13B 109.4 . .
H13A C13 H13B 108.0 . .
O5 C14 O4 126.43(18) . .
O5 C14 C15 116.10(17) . .
O4 C14 C15 117.46(18) . .
C16 C15 C14 117.2(2) . .
C16 C15 H15A 108.0 . .
C14 C15 H15A 108.0 . .
C16 C15 H15B 108.0 . .
C14 C15 H15B 108.0 . .
H15A C15 H15B 107.2 . .
C15 C16 H16A 109.5 . .
C15 C16 H16B 109.5 . .
H16A C16 H16B 109.5 . .
C15 C16 H16C 109.5 . .
H16A C16 H16C 109.5 . .
H16B C16 H16C 109.5 . .
O3 C17 O2 119.09(17) 3_675 .
O3 C17 C18 123.62(18) 3_675 .
O2 C17 C18 117.16(16) . .
O3 C17 Ni1 63.32(10) 3_675 3_675
O2 C17 Ni1 55.81(9) . 3_675
C18 C17 Ni1 171.04(15) . 3_675
C19 C18 C17 116.8(2) . .
C19 C18 H18A 108.1 . .
C17 C18 H18A 108.1 . .
C19 C18 H18B 108.1 . .
C17 C18 H18B 108.1 . .
H18A C18 H18B 107.3 . .
C18 C19 H19A 109.5 . .
C18 C19 H19B 109.5 . .
H19A C19 H19B 109.5 . .
C18 C19 H19C 109.5 . .
H19A C19 H19C 109.5 . .
H19B C19 H19C 109.5 . .
C7 N1 C8 120.12(16) . .
C7 N1 Ni1 126.10(13) . .
C8 N1 Ni1 113.78(13) . .
C9 N2 C13 110.20(17) . .
C9 N2 C10 107.06(17) . .
C13 N2 C10 107.01(17) . .
C9 N2 Ni1 99.97(11) . .
C13 N2 Ni1 113.17(12) . .
C10 N2 Ni1 118.94(13) . .
N1 Ni1 O1 91.36(6) . .
N1 Ni1 O4 97.33(6) . .
O1 Ni1 O4 90.31(5) . .
N1 Ni1 O2 161.99(6) . 3_675
O1 Ni1 O2 81.70(5) . 3_675
O4 Ni1 O2 99.29(5) . 3_675
N1 Ni1 N2 83.35(6) . .
O1 Ni1 N2 174.20(5) . .
O4 Ni1 N2 92.73(6) . .
O2 Ni1 N2 102.65(6) 3_675 .
N1 Ni1 O3 103.39(6) . .
O1 Ni1 O3 91.74(5) . .
O4 Ni1 O3 159.11(5) . .
O2 Ni1 O3 60.52(5) 3_675 .
N2 Ni1 O3 87.18(6) . .
N1 Ni1 C17 132.63(6) . 3_675
O1 Ni1 C17 87.02(6) . 3_675
O4 Ni1 C17 129.99(6) . 3_675
O2 Ni1 C17 30.99(5) 3_675 3_675
N2 Ni1 C17 94.78(6) . 3_675
O3 Ni1 C17 29.54(5) . 3_675
O5 Ni2 O5 180.00(8) . 3_675
O5 Ni2 O1 89.04(5) . 3_675
O5 Ni2 O1 90.96(5) 3_675 3_675
O5 Ni2 O1 90.96(5) . .
O5 Ni2 O1 89.04(5) 3_675 .
O1 Ni2 O1 180.0 3_675 .
O5 Ni2 O2 90.07(5) . 3_675
O5 Ni2 O2 89.93(5) 3_675 3_675
O1 Ni2 O2 100.39(5) 3_675 3_675
O1 Ni2 O2 79.61(5) . 3_675
O5 Ni2 O2 89.93(5) . .
O5 Ni2 O2 90.07(5) 3_675 .
O1 Ni2 O2 79.61(5) 3_675 .
O1 Ni2 O2 100.39(5) . .
O2 Ni2 O2 180.0 3_675 .
C1 O1 Ni1 128.20(11) . .
C1 O1 Ni2 134.86(11) . .
Ni1 O1 Ni2 96.45(5) . .
C14 O4 Ni1 124.62(12) . .
C14 O5 Ni2 130.93(12) . .
C17 O3 Ni1 87.14(11) 3_675 .
C17 O2 Ni1 93.20(10) . 3_675
C17 O2 Ni2 120.44(11) . .
Ni1 O2 Ni2 92.98(5) 3_675 .
C11 O6 C12 108.30(18) . .

loop_
_geom_bond_atom_site_label_1
_geom_bond_atom_site_label_2
_geom_bond_distance
_geom_bond_site_symmetry_2
C1 O1 1.312(2) .
C1 C2 1.409(3) .
C1 C6 1.427(3) .
C2 C3 1.382(3) .
C2 H2 0.9300 .
C3 C4 1.382(4) .
C3 H3 0.9300 .
C4 C5 1.365(4) .
C4 H4 0.9300 .
C5 C6 1.408(3) .
C5 H5 0.9300 .
C6 C7 1.440(3) .
C7 N1 1.281(2) .
C7 H7 0.9300 .
C8 N1 1.456(2) .
C8 C9 1.510(3) .
C8 H8A 0.9700 .
C8 H8B 0.9700 .
C9 N2 1.487(3) .
C9 H9A 0.9700 .
C9 H9B 0.9700 .
C10 N2 1.490(3) .
C10 C11 1.490(4) .
C10 H10A 0.9700 .
C10 H10B 0.9700 .
C11 O6 1.408(4) .
C11 H11A 0.9700 .
C11 H11B 0.9700 .
C12 O6 1.419(4) .
C12 C13 1.496(4) .
C12 H12A 0.9700 .
C12 H12B 0.9700 .
C13 N2 1.488(3) .
C13 H13A 0.9700 .
C13 H13B 0.9700 .
C14 O5 1.254(2) .
C14 O4 1.258(2) .
C14 C15 1.515(3) .
C15 C16 1.497(4) .
C15 H15A 0.9700 .
C15 H15B 0.9700 .
C16 H16A 0.9600 .
C16 H16B 0.9600 .
C16 H16C 0.9600 .
C17 O3 1.240(2) 3_675
C17 O2 1.295(2) .
C17 C18 1.501(3) .
C17 Ni1 2.5107(19) 3_675
C18 C19 1.465(4) .
C18 H18A 0.9700 .
C18 H18B 0.9700 .
C19 H19A 0.9600 .
C19 H19B 0.9600 .
C19 H19C 0.9600 .
N1 Ni1 1.9827(15) .
N2 Ni1 2.2156(15) .
Ni1 O1 2.0165(12) .
Ni1 O4 2.0166(13) .
Ni1 O2 2.0801(12) 3_675
Ni1 O3 2.2461(15) .
Ni1 C17 2.5107(19) 3_675
Ni2 O5 2.0257(13) .
Ni2 O5 2.0257(13) 3_675
Ni2 O1 2.0670(12) 3_675
Ni2 O1 2.0671(12) .
Ni2 O2 2.1191(12) 3_675
Ni2 O2 2.1191(12) .
O3 C17 1.240(2) 3_675
O2 Ni1 2.0800(12) 3_675
